data_4122273
loop_
_publ_author_name
'Beecher, Alexander N.'
'Yang, Xiaohao'
'Palmer, Joshua H.'
'LaGrassa, Alexandra L.'
'Juhas, Pavol'
'Billinge, Simon J. L.'
'Owen, Jonathan S.'

_publ_section_title
;
 Atomic structures and gram scale synthesis of three tetrahedral quantum
 dots.
;
_journal_issue 30
_journal_name_full 'Journal of the American Chemical Society'
_journal_page_first 10645
_journal_page_last 10653
_journal_paper_doi 10.1021/ja503590h
_journal_volume 136
_journal_year 2014
_chemical_formula_sum 'C330 H480 Cd35 N30 O60 Se20'
_chemical_formula_weight 11340.64
_chemical_name_systematic
; 
 ? 
;
_space_group_IT_number 63
_symmetry_cell_setting orthorhombic
_symmetry_space_group_name_Hall '-C 2c 2'
_symmetry_space_group_name_H-M 'C m c m'
_atom_sites_solution_hydrogens none
_atom_sites_solution_primary direct
_atom_sites_solution_secondary difmap
_audit_creation_method SHELXL-97
_cell_angle_alpha 90.00
_cell_angle_beta 90.00
_cell_angle_gamma 90.00
_cell_formula_units_Z 4
_cell_length_a 36.837(10)
_cell_length_b 44.172(12)
_cell_length_c 35.269(10)
_cell_measurement_reflns_used 2387
_cell_measurement_temperature 130(2)
_cell_measurement_theta_max 13.71
_cell_measurement_theta_min 2.18
_cell_volume 57388(3)
_computing_cell_refinement 'Bruker SAINT'
_computing_data_collection 'Bruker APEX2'
_computing_data_reduction 'Bruker SAINT'
_computing_molecular_graphics 'Bruker SHELXTL'
_computing_publication_material 'Bruker SHELXTL'
_computing_structure_refinement 'SHELXL-97 (Sheldrick, 2008)'
_computing_structure_solution 'SHELXS-97 (Sheldrick, 2008)'
_diffrn_ambient_temperature 130(2)
_diffrn_measured_fraction_theta_full 0.996
_diffrn_measured_fraction_theta_max 0.996
_diffrn_measurement_device_type 'Bruker APEX-II CCD'
_diffrn_measurement_method '\f and \w scans'
_diffrn_radiation_monochromator graphite
_diffrn_radiation_source 'fine-focus sealed tube'
_diffrn_radiation_type MoK\a
_diffrn_radiation_wavelength 0.71073
_diffrn_reflns_av_R_equivalents 0.1590
_diffrn_reflns_av_sigmaI/netI 0.1386
_diffrn_reflns_limit_h_max 20
_diffrn_reflns_limit_h_min -20
_diffrn_reflns_limit_k_max 24
_diffrn_reflns_limit_k_min -24
_diffrn_reflns_limit_l_max 19
_diffrn_reflns_limit_l_min -19
_diffrn_reflns_number 38568
_diffrn_reflns_theta_full 11.39
_diffrn_reflns_theta_max 11.39
_diffrn_reflns_theta_min 1.36
_exptl_absorpt_coefficient_mu 2.580
_exptl_absorpt_correction_T_max 0.6264
_exptl_absorpt_correction_T_min 0.6264
_exptl_absorpt_correction_type empirical
_exptl_absorpt_process_details sadabs
_exptl_crystal_colour colourless
_exptl_crystal_density_diffrn 1.313
_exptl_crystal_density_method 'not measured'
_exptl_crystal_description block
_exptl_crystal_F_000 22040
_exptl_crystal_size_max 0.20
_exptl_crystal_size_mid 0.20
_exptl_crystal_size_min 0.20
_platon_squeeze_details
; 
The unit cell contains approximately 30 disordered benzoate ions and butylamine 
molecules which have been treated as a diffuse contribution to the overall 
scattering without precise atomic positions using PLATON/SQUEEZE. 
;
_refine_diff_density_max 2.471
_refine_diff_density_min -0.947
_refine_diff_density_rms 0.200
_refine_ls_extinction_method none
_refine_ls_goodness_of_fit_ref 1.535
_refine_ls_hydrogen_treatment none
_refine_ls_matrix_type full
_refine_ls_number_parameters 148
_refine_ls_number_reflns 2762
_refine_ls_number_restraints 0
_refine_ls_restrained_S_all 1.535
_refine_ls_R_factor_all 0.2288
_refine_ls_R_factor_gt 0.1822
_refine_ls_shift/su_max 0.000
_refine_ls_shift/su_mean 0.000
_refine_ls_structure_factor_coef Fsqd
_refine_ls_weighting_details 'calc w=1/[\s^2^(Fo^2^)+(0.2000P)^2^+0.0000P] where P=(Fo^2^+2Fc^2^)/3'
_refine_ls_weighting_scheme calc
_refine_ls_wR_factor_gt 0.4715
_refine_ls_wR_factor_ref 0.4977
_reflns_number_gt 1441
_reflns_number_total 2762
_reflns_threshold_expression >2sigma(I)
_cod_data_source_file ja503590h_si_002.cif
_cod_data_source_block cd35se20
_cod_depositor_comments
;
The following automatic conversions were performed:

'_symmetry_cell_setting' value 'Orthorhombic' changed to
'orthorhombic' according to
/usr/data/users/saulius/crontab/automatic-downloads/rss-feeds/ACS/lib/dictionaries/cif_core.dic
dictionary named 'cif_core.dic' version 2.4.2 from 2011-04-26.

Automatic conversion script
Id: cif_fix_values 2281 2013-09-26 08:29:07Z andrius 

 Adding full bibliography for 4122273--4122275.cif.
;
_cod_original_cell_volume 57388(27)
_cod_original_sg_symbol_H-M Cmcm
_cod_database_code 4122273

loop_
_symmetry_equiv_pos_as_xyz
'x, y, z'
'-x, -y, z+1/2'
'x, -y, -z'
'-x, y, -z+1/2'
'x+1/2, y+1/2, z'
'-x+1/2, -y+1/2, z+1/2'
'x+1/2, -y+1/2, -z'
'-x+1/2, y+1/2, -z+1/2'
'-x, -y, -z'
'x, y, -z-1/2'
'-x, y, z'
'x, -y, z-1/2'
'-x+1/2, -y+1/2, -z'
'x+1/2, y+1/2, -z-1/2'
'-x+1/2, y+1/2, z'
'x+1/2, -y+1/2, z-1/2'

loop_
_atom_site_label
_atom_site_type_symbol
_atom_site_fract_x
_atom_site_fract_y
_atom_site_fract_z
_atom_site_U_iso_or_equiv
_atom_site_adp_type
_atom_site_occupancy
_atom_site_symmetry_multiplicity
_atom_site_calc_flag
_atom_site_refinement_flags
Se1 Se 0.0552(5) 0.0680(4) 0.2500 0.137(9) Uani 1 2 d S
Se2 Se 0.0000 0.2709(5) 0.4365(6) 0.207(11) Uani 1 2 d S
Se3 Se 0.0581(4) 0.2027(3) 0.3703(3) 0.156(7) Uani 1 1 d .
Se4 Se 0.0000 0.1329(5) 0.1914(6) 0.154(9) Uani 1 2 d S
Se5 Se 0.0576(5) 0.2059(4) 0.2500 0.130(9) Uani 1 2 d S
Se6 Se 0.0000 0.2710(4) 0.3130(6) 0.153(9) Uani 1 2 d S
Se7 Se 0.1127(3) 0.1344(3) 0.3106(4) 0.154(7) Uani 1 1 d .
Se8 Se 0.1750(6) 0.0674(5) 0.2500 0.190(11) Uani 1 2 d S
Cd1 Cd 0.1203(4) 0.0338(3) 0.2500 0.203(9) Uani 1 2 d S
Cd2 Cd 0.0000 0.3060(5) 0.2500 0.185(11) Uani 1 4 d S
Cd4 Cd 0.1154(2) 0.1677(2) 0.3703(2) 0.111(5) Uani 1 1 d .
Cd5 Cd 0.0575(2) 0.2342(2) 0.4336(2) 0.131(5) Uani 1 1 d .
Cd6 Cd 0.1715(2) 0.1003(2) 0.3079(3) 0.142(5) Uani 1 1 d .
Cd7 Cd 0.0000 0.0294(4) 0.2500 0.184(11) Uani 1 4 d S
Cd9 Cd 0.0549(2) 0.1025(2) 0.3081(2) 0.138(5) Uani 1 1 d .
Cd10 Cd 0.0000 0.3015(3) 0.3694(4) 0.150(7) Uani 1 2 d S
Cd11 Cd 0.0561(2) 0.2374(2) 0.3115(3) 0.133(5) Uani 1 1 d .
Cd12 Cd 0.0000 0.1666(5) 0.2500 0.154(10) Uani 1 4 d S
Cd13 Cd 0.1170(3) 0.1716(3) 0.2500 0.131(7) Uani 1 2 d S
Cd14 Cd 0.0000 0.1694(3) 0.3717(4) 0.179(8) Uani 1 2 d S
Cd15 Cd 0.0000 0.3015(3) 0.4955(4) 0.143(7) Uani 1 2 d S
Cd16 Cd 0.2293(6) 0.0349(5) 0.2500 0.372(14) Uani 1 2 d S

loop_
_atom_site_aniso_label
_atom_site_aniso_U_11
_atom_site_aniso_U_22
_atom_site_aniso_U_33
_atom_site_aniso_U_23
_atom_site_aniso_U_13
_atom_site_aniso_U_12
Se1 0.18(2) 0.16(2) 0.073(18) 0.000 0.000 0.029(18)
Se2 0.22(3) 0.17(2) 0.23(3) 0.00(2) 0.000 0.000
Se3 0.192(17) 0.207(17) 0.070(13) -0.049(13) 0.023(11) -0.030(15)
Se4 0.08(2) 0.17(2) 0.21(3) 0.01(2) 0.000 0.000
Se5 0.121(19) 0.19(2) 0.079(18) 0.000 0.000 -0.026(18)
Se6 0.17(2) 0.097(19) 0.19(2) -0.01(2) 0.000 0.000
Se7 0.100(14) 0.163(16) 0.200(17) 0.050(14) 0.008(12) -0.020(12)
Se8 0.15(3) 0.23(3) 0.19(3) 0.000 0.000 0.01(2)
Cd1 0.22(2) 0.171(18) 0.22(2) 0.000 0.000 0.070(16)
Cd2 0.14(2) 0.18(2) 0.24(3) 0.000 0.000 0.000
Cd4 0.088(10) 0.139(10) 0.107(10) -0.016(8) 0.010(7) -0.011(8)
Cd5 0.135(10) 0.152(11) 0.107(10) -0.017(8) -0.011(7) 0.022(8)
Cd6 0.098(10) 0.171(11) 0.158(11) -0.044(9) -0.033(8) 0.058(8)
Cd7 0.27(3) 0.10(2) 0.18(2) 0.000 0.000 0.000
Cd9 0.146(11) 0.161(11) 0.108(11) 0.011(8) -0.003(8) 0.002(9)
Cd10 0.150(15) 0.124(15) 0.176(17) -0.026(14) 0.000 0.000
Cd11 0.114(10) 0.135(11) 0.152(11) 0.023(9) -0.025(8) -0.032(8)
Cd12 0.20(2) 0.17(2) 0.10(2) 0.000 0.000 0.000
Cd13 0.154(16) 0.158(15) 0.081(13) 0.000 0.000 0.005(13)
Cd14 0.198(18) 0.166(17) 0.172(18) -0.012(14) 0.000 0.000
Cd15 0.144(14) 0.143(15) 0.141(15) -0.007(13) 0.000 0.000
Cd16 0.31(3) 0.39(3) 0.42(3) 0.000 0.000 0.03(3)

loop_
_atom_type_symbol
_atom_type_description
_atom_type_scat_dispersion_real
_atom_type_scat_dispersion_imag
_atom_type_scat_source
Cd Cd -0.8075 1.2024 'International Tables Vol C Tables 4.2.6.8 and 6.1.1.4'
Se Se -0.0929 2.2259 'International Tables Vol C Tables 4.2.6.8 and 6.1.1.4'
C C 0.0033 0.0016 'International Tables Vol C Tables 4.2.6.8 and 6.1.1.4'
H H 0.0000 0.0000 'International Tables Vol C Tables 4.2.6.8 and 6.1.1.4'
N N 0.0061 0.0033 'International Tables Vol C Tables 4.2.6.8 and 6.1.1.4'
O O 0.0106 0.0060 'International Tables Vol C Tables 4.2.6.8 and 6.1.1.4'

loop_
_geom_angle_atom_site_label_1
_geom_angle_atom_site_label_2
_geom_angle_atom_site_label_3
_geom_angle
_geom_angle_site_symmetry_1
_geom_angle_site_symmetry_3
Cd9 Se1 Cd9 106.7(8) 10_556 .
Cd9 Se1 Cd7 112.3(6) 10_556 .
Cd9 Se1 Cd7 112.3(6) . .
Cd9 Se1 Cd1 108.8(5) 10_556 .
Cd9 Se1 Cd1 108.8(5) . .
Cd7 Se1 Cd1 107.8(8) . .
Cd15 Se2 Cd5 111.3(6) . .
Cd15 Se2 Cd5 111.3(6) . 11
Cd5 Se2 Cd5 105.0(8) . 11
Cd15 Se2 Cd10 117.2(9) . .
Cd5 Se2 Cd10 105.5(6) . .
Cd5 Se2 Cd10 105.5(6) 11 .
Cd11 Se3 Cd14 109.2(6) . .
Cd11 Se3 Cd4 111.9(5) . .
Cd14 Se3 Cd4 109.4(6) . .
Cd11 Se3 Cd5 111.6(6) . .
Cd14 Se3 Cd5 106.1(6) . .
Cd4 Se3 Cd5 108.5(5) . .
Cd9 Se4 Cd9 112.8(9) 4 10_556
Cd9 Se4 Cd12 108.4(6) 4 .
Cd9 Se4 Cd12 108.4(6) 10_556 .
Cd9 Se4 Cd14 109.4(6) 4 10_556
Cd9 Se4 Cd14 109.4(6) 10_556 10_556
Cd12 Se4 Cd14 108.3(8) . 10_556
Cd11 Se5 Cd11 114.6(8) 10_556 .
Cd11 Se5 Cd13 109.0(5) 10_556 .
Cd11 Se5 Cd13 109.0(5) . .
Cd11 Se5 Cd12 108.9(5) 10_556 .
Cd11 Se5 Cd12 109.0(5) . .
Cd13 Se5 Cd12 106.0(8) . .
Cd10 Se6 Cd11 110.2(6) . 11
Cd10 Se6 Cd11 110.2(6) . .
Cd11 Se6 Cd11 108.5(7) 11 .
Cd10 Se6 Cd2 111.0(8) . .
Cd11 Se6 Cd2 108.4(6) 11 .
Cd11 Se6 Cd2 108.4(6) . .
Cd9 Se7 Cd4 112.1(6) . .
Cd9 Se7 Cd6 111.7(6) . .
Cd4 Se7 Cd6 108.9(5) . .
Cd9 Se7 Cd13 110.9(6) . .
Cd4 Se7 Cd13 107.2(6) . .
Cd6 Se7 Cd13 105.6(6) . .
Cd16 Se8 Cd1 107.9(11) . .
Cd16 Se8 Cd6 112.2(6) . 10_556
Cd1 Se8 Cd6 107.7(6) . 10_556
Cd16 Se8 Cd6 112.2(6) . .
Cd1 Se8 Cd6 107.7(6) . .
Cd6 Se8 Cd6 108.9(10) 10_556 .
Se8 Cd1 Se1 111.3(8) . .
Se6 Cd2 Se6 110.3(11) . 10_556
Se7 Cd4 Se3 107.9(5) . .
Se3 Cd5 Se2 111.1(6) . .
Se8 Cd6 Se7 113.6(6) . .
Se1 Cd7 Se1 100.1(10) 11 .
Se4 Cd9 Se1 109.9(7) 10_556 .
Se4 Cd9 Se7 112.9(6) 10_556 .
Se1 Cd9 Se7 110.7(6) . .
Se6 Cd10 Se2 116.1(8) . .
Se6 Cd11 Se5 110.5(7) . .
Se6 Cd11 Se3 110.6(6) . .
Se5 Cd11 Se3 110.8(6) . .
Se4 Cd12 Se4 108.5(12) 10_556 .
Se4 Cd12 Se5 111.7(3) 10_556 .
Se4 Cd12 Se5 111.7(3) . .
Se4 Cd12 Se5 111.7(3) 10_556 11
Se4 Cd12 Se5 111.7(3) . 11
Se5 Cd12 Se5 101.4(10) . 11
Se5 Cd13 Se7 107.3(5) . .
Se5 Cd13 Se7 107.3(5) . 10_556
Se7 Cd13 Se7 104.6(8) . 10_556
Se3 Cd14 Se3 111.0(8) . 11
Se3 Cd14 Se4 108.4(5) . 10_556
Se3 Cd14 Se4 108.4(5) 11 10_556

loop_
_geom_bond_atom_site_label_1
_geom_bond_atom_site_label_2
_geom_bond_distance
_geom_bond_site_symmetry_2
Se1 Cd9 2.552(15) 10_556
Se1 Cd9 2.552(15) .
Se1 Cd7 2.65(2) .
Se1 Cd1 2.84(2) .
Se2 Cd15 2.48(3) .
Se2 Cd5 2.671(16) .
Se2 Cd5 2.671(16) 11
Se2 Cd10 2.73(3) .
Se3 Cd11 2.580(16) .
Se3 Cd14 2.595(15) .
Se3 Cd4 2.616(16) .
Se3 Cd5 2.631(15) .
Se4 Cd9 2.428(14) 4
Se4 Cd9 2.428(14) 10_556
Se4 Cd12 2.55(2) .
Se4 Cd14 2.75(2) 10_556
Se5 Cd11 2.576(14) 10_556
Se5 Cd11 2.576(14) .
Se5 Cd13 2.66(2) .
Se5 Cd12 2.74(2) .
Se6 Cd10 2.40(2) .
Se6 Cd11 2.546(14) 11
Se6 Cd11 2.546(14) .
Se6 Cd2 2.71(2) .
Se7 Cd9 2.554(15) .
Se7 Cd4 2.571(17) .
Se7 Cd6 2.640(15) .
Se7 Cd13 2.701(16) .
Se8 Cd16 2.46(3) .
Se8 Cd1 2.50(3) .
Se8 Cd6 2.509(15) 10_556
Se8 Cd6 2.510(15) .
Cd2 Se6 2.71(2) 10_556
Cd7 Se1 2.65(2) 11
Cd9 Se4 2.428(14) 10_556
Cd12 Se4 2.55(2) 10_556
Cd12 Se5 2.74(2) 11
Cd13 Se7 2.701(15) 10_556
Cd14 Se3 2.595(15) 11
Cd14 Se4 2.75(2) 10_556

loop_
_platon_squeeze_void_nr
_platon_squeeze_void_average_x
_platon_squeeze_void_average_y
_platon_squeeze_void_average_z
_platon_squeeze_void_volume
_platon_squeeze_void_count_electrons
_platon_squeeze_void_content
1 -0.006 -0.002 -0.001 52461 20732 ' '
